data_4123621
loop_
_publ_author_name
'Xu, Zhengren'
'Wang, Qian'
'Zhu, Jieping'

_publ_section_title
;
 Total Syntheses of (-)-Mersicarpine, (-)-Scholarisine G, (+)-Melodinine
 E, (-)-Leuconoxine, (-)-Leuconolam, (-)-Leuconodine A, (+)-Leuconodine F,
 and (-)-Leuconodine C: Self-Induced Diastereomeric Anisochronism (SIDA)
 Phenomenon for Scholarisine G and Leuconodines A and C.
;
_journal_issue 20
_journal_name_full 'Journal of the American Chemical Society'
_journal_page_first 6712
_journal_page_last 6724
_journal_paper_doi 10.1021/jacs.5b03619
_journal_volume 137
_journal_year 2015
_chemical_formula_moiety 'C19 H22 N2 O3, C7 H8'
_chemical_formula_sum 'C26 H30 N2 O3'
_chemical_formula_weight 418.52
_space_group_IT_number 14
_symmetry_cell_setting monoclinic
_symmetry_space_group_name_Hall '-P 2ybc'
_symmetry_space_group_name_H-M 'P 1 21/c 1'
_atom_sites_solution_hydrogens geom
_atom_sites_solution_primary direct
_atom_sites_solution_secondary difmap
_audit_creation_method SHELXL-97
_audit_update_record
;
2014-07-28 # Formatted by publCIF

;
_cell_angle_alpha 90.00
_cell_angle_beta 99.883(7)
_cell_angle_gamma 90.00
_cell_formula_units_Z 4
_cell_length_a 6.7177(7)
_cell_length_b 27.310(3)
_cell_length_c 11.8448(9)
_cell_measurement_reflns_used 251
_cell_measurement_temperature 100(2)
_cell_measurement_theta_max 22
_cell_measurement_theta_min 3
_cell_volume 2140.8(4)
_computing_cell_refinement 'Dirax/lsq (Duisenberg & Schreurs, 1989-2000)'
_computing_data_collection 'Collect (Bruker AXS BV, 1997-2004)'
_computing_data_reduction 'EvalCCD (Duisenberg & Schreurs, 1990-2000)'
_computing_molecular_graphics 'Bruker SHELXTL'
_computing_publication_material 'Bruker SHELXTL'
_computing_structure_refinement 'SHELXL-97 (Sheldrick, 1997)'
_computing_structure_solution 'SHELXS-97 (Sheldrick, 1990)'
_diffrn_ambient_temperature 100(2)
_diffrn_measured_fraction_theta_full 0.996
_diffrn_measured_fraction_theta_max 0.996
_diffrn_measurement_device_type 'Bruker APEX II CCD'
_diffrn_measurement_method 'phi and omega scans'
_diffrn_radiation_monochromator graphite
_diffrn_radiation_source 'fine-focus sealed tube'
_diffrn_radiation_type MoK\a
_diffrn_radiation_wavelength 0.71073
_diffrn_reflns_av_R_equivalents 0.0385
_diffrn_reflns_av_sigmaI/netI 0.0308
_diffrn_reflns_limit_h_max 9
_diffrn_reflns_limit_h_min -9
_diffrn_reflns_limit_k_max 40
_diffrn_reflns_limit_k_min -40
_diffrn_reflns_limit_l_max 17
_diffrn_reflns_limit_l_min -17
_diffrn_reflns_number 37914
_diffrn_reflns_theta_full 31.50
_diffrn_reflns_theta_max 31.50
_diffrn_reflns_theta_min 1.90
_exptl_absorpt_coefficient_mu 0.085
_exptl_absorpt_correction_T_max 0.7462
_exptl_absorpt_correction_T_min 0.6588
_exptl_absorpt_correction_type multi-scan
_exptl_absorpt_process_details 'SADABS 2008, Bruker AXS, 2008'
_exptl_crystal_colour colourless
_exptl_crystal_density_diffrn 1.298
_exptl_crystal_density_method 'not measured'
_exptl_crystal_description prism
_exptl_crystal_F_000 896
_exptl_crystal_size_max 0.45
_exptl_crystal_size_mid 0.29
_exptl_crystal_size_min 0.17
_refine_diff_density_max 0.506
_refine_diff_density_min -0.213
_refine_diff_density_rms 0.057
_refine_ls_extinction_method none
_refine_ls_goodness_of_fit_ref 1.123
_refine_ls_hydrogen_treatment mixed
_refine_ls_matrix_type full
_refine_ls_number_parameters 327
_refine_ls_number_reflns 7095
_refine_ls_number_restraints 0
_refine_ls_restrained_S_all 1.123
_refine_ls_R_factor_all 0.0727
_refine_ls_R_factor_gt 0.0579
_refine_ls_shift/su_max 0.000
_refine_ls_shift/su_mean 0.000
_refine_ls_structure_factor_coef Fsqd
_refine_ls_weighting_details 'calc w=1/[\s^2^(Fo^2^)+(0.0545P)^2^+1.0438P] where P=(Fo^2^+2Fc^2^)/3'
_refine_ls_weighting_scheme calc
_refine_ls_wR_factor_gt 0.1299
_refine_ls_wR_factor_ref 0.1390
_reflns_number_gt 5821
_reflns_number_total 7095
_reflns_threshold_expression >2sigma(I)
_cod_data_source_file ja5b03619_si_014.cif
_cod_data_source_block xzrv-168
_cod_depositor_comments 'Adding full bibliography for 4123621--4123635.cif.'
_cod_original_sg_symbol_H-M 'P 21/c'
_cod_database_code 4123621
_publcif_datablock.id {3013be89-8175-4d79-9253-d8cd4d8530e8}

_publcif_info_exptl_table_max_cols 4
_publcif_info_exptl_table_use_headnotes n

loop_
_symmetry_equiv_pos_as_xyz
'x, y, z'
'-x, y+1/2, -z+1/2'
'-x, -y, -z'
'x, -y-1/2, z-1/2'

loop_
_atom_site_label
_atom_site_type_symbol
_atom_site_fract_x
_atom_site_fract_y
_atom_site_fract_z
_atom_site_U_iso_or_equiv
_atom_site_adp_type
_atom_site_occupancy
_atom_site_symmetry_multiplicity
_atom_site_calc_flag
_atom_site_refinement_flags
_atom_site_disorder_assembly
_atom_site_disorder_group
O1 O 0.46909(14) -0.03486(3) 0.26471(8) 0.01905(18) Uani 1 1 d . . .
O2 O 0.16484(15) 0.07016(4) -0.24850(8) 0.0217(2) Uani 1 1 d . . .
H2 H 0.296(3) 0.0601(8) -0.2496(18) 0.041(6) Uiso 1 1 d . . .
O3 O -0.15523(14) 0.16040(4) 0.18003(9) 0.0235(2) Uani 1 1 d . . .
N1 N 0.29161(15) 0.03554(4) 0.28095(8) 0.01443(19) Uani 1 1 d . . .
N2 N 0.10744(16) 0.10741(4) 0.20524(9) 0.01532(19) Uani 1 1 d . . .
C1 C 0.30609(17) 0.08900(4) 0.26457(10) 0.0138(2) Uani 1 1 d . . .
C2 C 0.44062(18) 0.00941(4) 0.24662(10) 0.0155(2) Uani 1 1 d . . .
C3 C 0.56712(18) 0.04300(4) 0.18644(10) 0.0163(2) Uani 1 1 d . . .
H3A H 0.5860 0.0292 0.1117 0.020 Uiso 1 1 calc R . .
H3B H 0.7012 0.0488 0.2340 0.020 Uiso 1 1 calc R . .
C4 C 0.44344(17) 0.09019(4) 0.17016(10) 0.0141(2) Uani 1 1 d . . .
H4 H 0.5297 0.1202 0.1745 0.017 Uiso 1 1 calc R . .
C5 C 0.28668(18) 0.08811(4) 0.06196(10) 0.0146(2) Uani 1 1 d . . .
C6 C 0.31599(18) 0.07899(4) -0.04930(10) 0.0157(2) Uani 1 1 d . . .
H6 H 0.4476 0.0732 -0.0656 0.019 Uiso 1 1 calc R . .
C7 C 0.14734(19) 0.07845(5) -0.13694(10) 0.0173(2) Uani 1 1 d . . .
C8 C -0.04564(19) 0.08670(5) -0.11232(11) 0.0203(2) Uani 1 1 d . . .
H8 H -0.1590 0.0862 -0.1726 0.024 Uiso 1 1 calc R . .
C9 C -0.07393(19) 0.09563(5) -0.00033(11) 0.0195(2) Uani 1 1 d . . .
H9 H -0.2053 0.1011 0.0166 0.023 Uiso 1 1 calc R . .
C10 C 0.09415(18) 0.09626(4) 0.08560(10) 0.0156(2) Uani 1 1 d . . .
C11 C 0.00898(19) 0.14895(5) 0.23474(11) 0.0180(2) Uani 1 1 d . . .
C12 C 0.1132(2) 0.18013(5) 0.33191(12) 0.0225(3) Uani 1 1 d . . .
H12A H 0.0434 0.1758 0.3984 0.027 Uiso 1 1 calc R . .
H12B H 0.0993 0.2149 0.3084 0.027 Uiso 1 1 calc R . .
C13 C 0.3360(2) 0.16879(4) 0.36964(11) 0.0194(2) Uani 1 1 d . . .
H13A H 0.3852 0.1853 0.4436 0.023 Uiso 1 1 calc R . .
H13B H 0.4132 0.1819 0.3123 0.023 Uiso 1 1 calc R . .
C14 C 0.37402(18) 0.11365(4) 0.38312(10) 0.0151(2) Uani 1 1 d . . .
C15 C 0.2446(2) 0.09323(5) 0.46930(10) 0.0185(2) Uani 1 1 d . . .
H15A H 0.2970 0.1069 0.5461 0.022 Uiso 1 1 calc R . .
H15B H 0.1041 0.1050 0.4464 0.022 Uiso 1 1 calc R . .
C16 C 0.2409(2) 0.03780(5) 0.47826(11) 0.0191(2) Uani 1 1 d . . .
H16A H 0.1497 0.0278 0.5315 0.023 Uiso 1 1 calc R . .
H16B H 0.3782 0.0255 0.5089 0.023 Uiso 1 1 calc R . .
C17 C 0.16753(19) 0.01589(4) 0.36017(10) 0.0165(2) Uani 1 1 d . . .
H17A H 0.1793 -0.0202 0.3636 0.020 Uiso 1 1 calc R . .
H17B H 0.0239 0.0245 0.3337 0.020 Uiso 1 1 calc R . .
C18 C 0.60094(19) 0.10348(5) 0.42404(11) 0.0189(2) Uani 1 1 d . . .
H18A H 0.6232 0.0677 0.4226 0.023 Uiso 1 1 calc R . .
H18B H 0.6777 0.1185 0.3687 0.023 Uiso 1 1 calc R . .
C19 C 0.6875(2) 0.12245(6) 0.54406(12) 0.0249(3) Uani 1 1 d . . .
H19A H 0.6689 0.1580 0.5466 0.037 Uiso 1 1 calc R . .
H19B H 0.8320 0.1147 0.5621 0.037 Uiso 1 1 calc R . .
H19C H 0.6171 0.1068 0.6004 0.037 Uiso 1 1 calc R . .
C20A C 0.4172(4) 0.28675(8) 0.2044(2) 0.0318(9) Uani 0.564(3) 1 d PG A 1
C21A C 0.5169(3) 0.25005(9) 0.1549(2) 0.0316(7) Uani 0.564(3) 1 d PG A 1
H21A H 0.6587 0.2460 0.1771 0.038 Uiso 0.564(3) 1 calc PR A 1
C22A C 0.4092(4) 0.21931(7) 0.0728(2) 0.0385(8) Uani 0.564(3) 1 d PG A 1
H22A H 0.4773 0.1942 0.0389 0.046 Uiso 0.564(3) 1 calc PR A 1
C23A C 0.2018(4) 0.22527(12) 0.0402(3) 0.0444(11) Uani 0.564(3) 1 d PG A 1
H23A H 0.1282 0.2043 -0.0159 0.053 Uiso 0.564(3) 1 calc PR A 1
C24A C 0.1021(3) 0.26197(13) 0.0897(3) 0.058(3) Uani 0.564(3) 1 d PG A 1
H24A H -0.0397 0.2660 0.0675 0.069 Uiso 0.564(3) 1 calc PR A 1
C25A C 0.2098(4) 0.29271(10) 0.1718(3) 0.0396(9) Uani 0.564(3) 1 d PG A 1
H25A H 0.1417 0.3178 0.2057 0.047 Uiso 0.564(3) 1 calc PR A 1
C26A C 0.5343(7) 0.31862(14) 0.2976(3) 0.0522(10) Uani 0.564(3) 1 d P A 1
H26A H 0.6791 0.3117 0.3044 0.078 Uiso 0.564(3) 1 calc PR A 1
H26B H 0.4906 0.3115 0.3707 0.078 Uiso 0.564(3) 1 calc PR A 1
H26C H 0.5090 0.3532 0.2780 0.078 Uiso 0.564(3) 1 calc PR A 1
C20B C 0.4707(4) 0.27512(11) 0.2106(3) 0.0306(11) Uani 0.436(3) 1 d PG A 2
C21B C 0.4351(4) 0.23779(11) 0.1299(3) 0.0305(9) Uani 0.436(3) 1 d PG A 2
H21B H 0.5427 0.2172 0.1169 0.037 Uiso 0.436(3) 1 calc PR A 2
C22B C 0.2418(5) 0.23065(13) 0.0681(3) 0.0449(15) Uani 0.436(3) 1 d PG A 2
H22B H 0.2174 0.2051 0.0129 0.054 Uiso 0.436(3) 1 calc PR A 2
C23B C 0.0843(4) 0.26085(16) 0.0871(3) 0.037(2) Uani 0.436(3) 1 d PG A 2
H23B H -0.0478 0.2560 0.0448 0.045 Uiso 0.436(3) 1 calc PR A 2
C24B C 0.1199(4) 0.29818(13) 0.1678(3) 0.0454(13) Uani 0.436(3) 1 d PG A 2
H24B H 0.0123 0.3188 0.1807 0.054 Uiso 0.436(3) 1 calc PR A 2
C25B C 0.3132(5) 0.30531(9) 0.2295(3) 0.0365(10) Uani 0.436(3) 1 d PG A 2
H25B H 0.3376 0.3308 0.2847 0.044 Uiso 0.436(3) 1 calc PR A 2
C26B C 0.6771(7) 0.28123(18) 0.2816(4) 0.0447(11) Uani 0.436(3) 1 d P A 2
H26D H 0.6687 0.2770 0.3628 0.067 Uiso 0.436(3) 1 calc PR A 2
H26E H 0.7285 0.3140 0.2694 0.067 Uiso 0.436(3) 1 calc PR A 2
H26F H 0.7688 0.2566 0.2590 0.067 Uiso 0.436(3) 1 calc PR A 2

loop_
_atom_site_aniso_label
_atom_site_aniso_U_11
_atom_site_aniso_U_22
_atom_site_aniso_U_33
_atom_site_aniso_U_23
_atom_site_aniso_U_13
_atom_site_aniso_U_12
O1 0.0228(4) 0.0171(4) 0.0172(4) 0.0001(3) 0.0034(3) 0.0025(3)
O2 0.0217(5) 0.0308(5) 0.0118(4) -0.0025(3) 0.0007(3) 0.0026(4)
O3 0.0185(4) 0.0260(5) 0.0264(5) 0.0007(4) 0.0047(4) 0.0048(4)
N1 0.0163(4) 0.0153(4) 0.0122(4) 0.0008(3) 0.0040(3) -0.0008(4)
N2 0.0160(5) 0.0179(5) 0.0122(4) 0.0001(4) 0.0027(3) 0.0016(4)
C1 0.0144(5) 0.0147(5) 0.0125(5) 0.0005(4) 0.0031(4) -0.0002(4)
C2 0.0163(5) 0.0195(5) 0.0101(5) -0.0008(4) 0.0006(4) -0.0004(4)
C3 0.0162(5) 0.0194(5) 0.0138(5) 0.0011(4) 0.0035(4) 0.0013(4)
C4 0.0147(5) 0.0165(5) 0.0115(5) 0.0009(4) 0.0029(4) -0.0007(4)
C5 0.0165(5) 0.0148(5) 0.0122(5) 0.0007(4) 0.0018(4) -0.0012(4)
C6 0.0161(5) 0.0178(5) 0.0133(5) 0.0003(4) 0.0028(4) -0.0002(4)
C7 0.0203(6) 0.0183(5) 0.0130(5) -0.0003(4) 0.0019(4) -0.0006(4)
C8 0.0173(6) 0.0264(6) 0.0160(6) -0.0006(5) -0.0003(4) -0.0003(5)
C9 0.0152(5) 0.0256(6) 0.0173(6) 0.0004(5) 0.0021(4) 0.0004(4)
C10 0.0168(5) 0.0180(5) 0.0120(5) 0.0008(4) 0.0027(4) -0.0007(4)
C11 0.0198(6) 0.0179(5) 0.0177(6) 0.0017(4) 0.0072(4) 0.0009(4)
C12 0.0280(6) 0.0179(6) 0.0209(6) -0.0020(5) 0.0025(5) 0.0043(5)
C13 0.0254(6) 0.0149(5) 0.0173(6) -0.0010(4) 0.0023(5) -0.0019(4)
C14 0.0174(5) 0.0157(5) 0.0123(5) -0.0009(4) 0.0030(4) -0.0016(4)
C15 0.0235(6) 0.0196(6) 0.0133(5) -0.0006(4) 0.0061(4) -0.0015(5)
C16 0.0218(6) 0.0215(6) 0.0150(5) 0.0016(4) 0.0056(4) -0.0020(5)
C17 0.0178(5) 0.0174(5) 0.0150(5) 0.0010(4) 0.0051(4) -0.0027(4)
C18 0.0192(6) 0.0230(6) 0.0141(5) -0.0019(4) 0.0019(4) -0.0014(4)
C19 0.0234(6) 0.0326(7) 0.0176(6) -0.0038(5) 0.0001(5) -0.0012(5)
C20A 0.044(2) 0.0227(15) 0.0321(17) 0.0041(12) 0.0170(15) -0.0005(16)
C21A 0.0391(18) 0.0234(14) 0.0347(17) 0.0084(12) 0.0135(15) 0.0001(12)
C22A 0.063(2) 0.0197(13) 0.0356(17) 0.0081(12) 0.0177(16) 0.0039(13)
C23A 0.061(3) 0.038(2) 0.033(2) 0.0147(15) 0.0028(18) -0.0165(18)
C24A 0.033(3) 0.079(7) 0.063(6) 0.041(5) 0.010(3) 0.000(3)
C25A 0.040(2) 0.0342(17) 0.051(2) 0.0158(15) 0.027(2) 0.0106(16)
C26A 0.074(3) 0.0417(19) 0.044(2) -0.0029(15) 0.0208(18) -0.0132(18)
C20B 0.030(2) 0.027(2) 0.036(2) 0.0187(18) 0.0104(16) 0.0064(17)
C21B 0.039(2) 0.0224(19) 0.033(2) 0.0115(17) 0.0137(19) 0.0059(16)
C22B 0.059(4) 0.046(3) 0.029(3) 0.016(2) 0.003(2) -0.012(3)
C23B 0.042(3) 0.041(5) 0.028(4) 0.019(4) 0.003(3) -0.009(3)
C24B 0.033(2) 0.052(3) 0.055(3) 0.031(2) 0.017(2) 0.018(2)
C25B 0.037(2) 0.0292(19) 0.046(2) 0.0165(17) 0.0144(19) 0.0092(17)
C26B 0.038(2) 0.049(3) 0.047(2) 0.016(2) 0.0061(18) 0.0025(18)

loop_
_atom_type_symbol
_atom_type_description
_atom_type_scat_dispersion_real
_atom_type_scat_dispersion_imag
_atom_type_scat_source
C C 0.0033 0.0016 'International Tables Vol C Tables 4.2.6.8 and 6.1.1.4'
H H 0.0000 0.0000 'International Tables Vol C Tables 4.2.6.8 and 6.1.1.4'
N N 0.0061 0.0033 'International Tables Vol C Tables 4.2.6.8 and 6.1.1.4'
O O 0.0106 0.0060 'International Tables Vol C Tables 4.2.6.8 and 6.1.1.4'

loop_
_geom_angle_atom_site_label_1
_geom_angle_atom_site_label_2
_geom_angle_atom_site_label_3
_geom_angle
C7 O2 H2 107.7(13)
C2 N1 C17 122.32(10)
C2 N1 C1 114.48(10)
C17 N1 C1 120.34(9)
C11 N2 C10 118.02(10)
C11 N2 C1 125.87(10)
C10 N2 C1 107.08(9)
N1 C1 N2 108.81(9)
N1 C1 C14 108.97(9)
N2 C1 C14 112.45(9)
N1 C1 C4 100.03(9)
N2 C1 C4 104.27(9)
C14 C1 C4 121.22(10)
O1 C2 N1 124.48(11)
O1 C2 C3 126.36(11)
N1 C2 C3 109.15(10)
C2 C3 C4 103.55(9)
C2 C3 H3A 111.1
C4 C3 H3A 111.1
C2 C3 H3B 111.1
C4 C3 H3B 111.1
H3A C3 H3B 109.0
C5 C4 C3 111.07(10)
C5 C4 C1 101.19(9)
C3 C4 C1 105.46(9)
C5 C4 H4 112.8
C3 C4 H4 112.8
C1 C4 H4 112.8
C10 C5 C6 120.63(11)
C10 C5 C4 111.11(10)
C6 C5 C4 128.26(11)
C5 C6 C7 118.53(11)
C5 C6 H6 120.7
C7 C6 H6 120.7
O2 C7 C8 117.81(11)
O2 C7 C6 121.77(11)
C8 C7 C6 120.42(11)
C9 C8 C7 120.72(12)
C9 C8 H8 119.6
C7 C8 H8 119.6
C10 C9 C8 118.34(11)
C10 C9 H9 120.8
C8 C9 H9 120.8
C9 C10 C5 121.37(11)
C9 C10 N2 129.23(11)
C5 C10 N2 109.31(10)
O3 C11 N2 120.14(12)
O3 C11 C12 121.39(12)
N2 C11 C12 118.42(11)
C11 C12 C13 114.55(11)
C11 C12 H12A 108.6
C13 C12 H12A 108.6
C11 C12 H12B 108.6
C13 C12 H12B 108.6
H12A C12 H12B 107.6
C12 C13 C14 111.69(10)
C12 C13 H13A 109.3
C14 C13 H13A 109.3
C12 C13 H13B 109.3
C14 C13 H13B 109.3
H13A C13 H13B 107.9
C13 C14 C18 110.35(10)
C13 C14 C1 108.30(10)
C18 C14 C1 109.09(9)
C13 C14 C15 108.63(10)
C18 C14 C15 111.28(10)
C1 C14 C15 109.12(9)
C16 C15 C14 114.93(10)
C16 C15 H15A 108.5
C14 C15 H15A 108.5
C16 C15 H15B 108.5
C14 C15 H15B 108.5
H15A C15 H15B 107.5
C15 C16 C17 109.51(10)
C15 C16 H16A 109.8
C17 C16 H16A 109.8
C15 C16 H16B 109.8
C17 C16 H16B 109.8
H16A C16 H16B 108.2
N1 C17 C16 108.37(10)
N1 C17 H17A 110.0
C16 C17 H17A 110.0
N1 C17 H17B 110.0
C16 C17 H17B 110.0
H17A C17 H17B 108.4
C19 C18 C14 115.34(11)
C19 C18 H18A 108.4
C14 C18 H18A 108.4
C19 C18 H18B 108.4
C14 C18 H18B 108.4
H18A C18 H18B 107.5
C18 C19 H19A 109.5
C18 C19 H19B 109.5
H19A C19 H19B 109.5
C18 C19 H19C 109.5
H19A C19 H19C 109.5
H19B C19 H19C 109.5
C21A C20A C25A 120.0
C21A C20A C26A 119.6(2)
C25A C20A C26A 120.3(2)
C20A C21A C22A 120.0
C20A C21A H21A 120.0
C22A C21A H21A 120.0
C21A C22A C23A 120.0
C21A C22A H22A 120.0
C23A C22A H22A 120.0
C24A C23A C22A 120.0
C24A C23A H23A 120.0
C22A C23A H23A 120.0
C23A C24A C25A 120.0
C23A C24A H24A 120.0
C25A C24A H24A 120.0
C24A C25A C20A 120.0
C24A C25A H25A 120.0
C20A C25A H25A 120.0
C21B C20B C25B 120.0
C21B C20B C26B 120.0(3)
C25B C20B C26B 119.9(3)
C20B C21B C22B 120.0
C20B C21B H21B 120.0
C22B C21B H21B 120.0
C21B C22B C23B 120.0
C21B C22B H22B 120.0
C23B C22B H22B 120.0
C24B C23B C22B 120.0
C24B C23B H23B 120.0
C22B C23B H23B 120.0
C23B C24B C25B 120.0
C23B C24B H24B 120.0
C25B C24B H24B 120.0
C24B C25B C20B 120.0
C24B C25B H25B 120.0
C20B C25B H25B 120.0
C20B C26B H26D 109.5
C20B C26B H26E 109.5
H26D C26B H26E 109.5
C20B C26B H26F 109.5
H26D C26B H26F 109.5
H26E C26B H26F 109.5

loop_
_geom_bond_atom_site_label_1
_geom_bond_atom_site_label_2
_geom_bond_distance
O1 C2 1.2370(15)
O2 C7 1.3655(15)
O2 H2 0.93(2)
O3 C11 1.2203(16)
N1 C2 1.3478(15)
N1 C17 1.4600(15)
N1 C1 1.4783(15)
N2 C11 1.3878(16)
N2 C10 1.4371(15)
N2 C1 1.4851(15)
C1 C14 1.5534(16)
C1 C4 1.5676(16)
C2 C3 1.5100(17)
C3 C4 1.5275(17)
C3 H3A 0.9900
C3 H3B 0.9900
C4 C5 1.5138(17)
C4 H4 1.0000
C5 C10 1.3875(16)
C5 C6 1.3879(16)
C6 C7 1.3992(17)
C6 H6 0.9500
C7 C8 1.3950(18)
C8 C9 1.3934(18)
C8 H8 0.9500
C9 C10 1.3844(17)
C9 H9 0.9500
C11 C12 1.5045(19)
C12 C13 1.5187(19)
C12 H12A 0.9900
C12 H12B 0.9900
C13 C14 1.5311(17)
C13 H13A 0.9900
C13 H13B 0.9900
C14 C18 1.5435(18)
C14 C15 1.5536(16)
C15 C16 1.5180(18)
C15 H15A 0.9900
C15 H15B 0.9900
C16 C17 1.5235(17)
C16 H16A 0.9900
C16 H16B 0.9900
C17 H17A 0.9900
C17 H17B 0.9900
C18 C19 1.5310(18)
C18 H18A 0.9900
C18 H18B 0.9900
C19 H19A 0.9800
C19 H19B 0.9800
C19 H19C 0.9800
C20A C21A 1.3900
C20A C25A 1.3900
C20A C26A 1.516(4)
C21A C22A 1.3900
C21A H21A 0.9500
C22A C23A 1.3900
C22A H22A 0.9500
C23A C24A 1.3900
C23A H23A 0.9500
C24A C25A 1.3900
C24A H24A 0.9500
C25A H25A 0.9500
C26A H26A 0.9800
C26A H26B 0.9800
C26A H26C 0.9800
C20B C21B 1.3900
C20B C25B 1.3900
C20B C26B 1.503(5)
C21B C22B 1.3900
C21B H21B 0.9500
C22B C23B 1.3900
C22B H22B 0.9500
C23B C24B 1.3900
C23B H23B 0.9500
C24B C25B 1.3900
C24B H24B 0.9500
C25B H25B 0.9500
C26B H26D 0.9800
C26B H26E 0.9800
C26B H26F 0.9800

loop_
_geom_hbond_atom_site_label_D
_geom_hbond_atom_site_label_H
_geom_hbond_atom_site_label_A
_geom_hbond_distance_DH
_geom_hbond_distance_HA
_geom_hbond_distance_DA
_geom_hbond_angle_DHA
_geom_hbond_site_symmetry_A
O2 H2 O1 0.93(2) 1.76(2) 2.6788(14) 172(2) 3_655

loop_
_geom_torsion_atom_site_label_1
_geom_torsion_atom_site_label_2
_geom_torsion_atom_site_label_3
_geom_torsion_atom_site_label_4
_geom_torsion
C2 N1 C1 N2 130.23(10)
C17 N1 C1 N2 -68.46(13)
C2 N1 C1 C14 -106.84(11)
C17 N1 C1 C14 54.48(13)
C2 N1 C1 C4 21.29(12)
C17 N1 C1 C4 -177.40(10)
C11 N2 C1 N1 134.80(11)
C10 N2 C1 N1 -79.25(11)
C11 N2 C1 C14 13.98(15)
C10 N2 C1 C14 159.93(9)
C11 N2 C1 C4 -119.15(12)
C10 N2 C1 C4 26.80(11)
C17 N1 C2 O1 10.49(18)
C1 N1 C2 O1 171.39(11)
C17 N1 C2 C3 -168.06(10)
C1 N1 C2 C3 -7.16(13)
O1 C2 C3 C4 170.50(11)
N1 C2 C3 C4 -10.99(13)
C2 C3 C4 C5 -85.36(11)
C2 C3 C4 C1 23.44(12)
N1 C1 C4 C5 89.31(10)
N2 C1 C4 C5 -23.20(11)
C14 C1 C4 C5 -151.14(10)
N1 C1 C4 C3 -26.47(11)
N2 C1 C4 C3 -138.98(10)
C14 C1 C4 C3 93.08(12)
C3 C4 C5 C10 123.95(11)
C1 C4 C5 C10 12.40(12)
C3 C4 C5 C6 -55.33(16)
C1 C4 C5 C6 -166.88(12)
C10 C5 C6 C7 0.30(18)
C4 C5 C6 C7 179.52(11)
C5 C6 C7 O2 179.41(11)
C5 C6 C7 C8 -0.29(18)
O2 C7 C8 C9 -179.68(12)
C6 C7 C8 C9 0.0(2)
C7 C8 C9 C10 0.2(2)
C8 C9 C10 C5 -0.20(19)
C8 C9 C10 N2 175.82(12)
C6 C5 C10 C9 -0.06(18)
C4 C5 C10 C9 -179.40(11)
C6 C5 C10 N2 -176.79(11)
C4 C5 C10 N2 3.86(14)
C11 N2 C10 C9 -47.10(18)
C1 N2 C10 C9 163.83(13)
C11 N2 C10 C5 129.30(11)
C1 N2 C10 C5 -19.77(13)
C10 N2 C11 O3 37.86(17)
C1 N2 C11 O3 -179.47(11)
C10 N2 C11 C12 -139.75(12)
C1 N2 C11 C12 2.93(17)
O3 C11 C12 C13 -164.32(12)
N2 C11 C12 C13 13.26(17)
C11 C12 C13 C14 -46.38(15)
C12 C13 C14 C18 -178.75(10)
C12 C13 C14 C1 61.90(13)
C12 C13 C14 C15 -56.50(13)
N1 C1 C14 C13 -165.55(9)
N2 C1 C14 C13 -44.82(12)
C4 C1 C14 C13 79.39(13)
N1 C1 C14 C18 74.31(11)
N2 C1 C14 C18 -164.96(9)
C4 C1 C14 C18 -40.75(14)
N1 C1 C14 C15 -47.46(12)
N2 C1 C14 C15 73.27(12)
C4 C1 C14 C15 -162.52(10)
C13 C14 C15 C16 171.12(11)
C18 C14 C15 C16 -67.19(14)
C1 C14 C15 C16 53.24(14)
C14 C15 C16 C17 -56.35(14)
C2 N1 C17 C16 102.71(13)
C1 N1 C17 C16 -57.11(14)
C15 C16 C17 N1 53.29(13)
C13 C14 C18 C19 65.24(14)
C1 C14 C18 C19 -175.89(11)
C15 C14 C18 C19 -55.44(14)
C25A C20A C21A C22A 0.0
C26A C20A C21A C22A 177.3(3)
C20A C21A C22A C23A 0.0
C21A C22A C23A C24A 0.0
C22A C23A C24A C25A 0.0
C23A C24A C25A C20A 0.0
C21A C20A C25A C24A 0.0
C26A C20A C25A C24A -177.3(3)
C25B C20B C21B C22B 0.0
C26B C20B C21B C22B 176.9(4)
C20B C21B C22B C23B 0.0
C21B C22B C23B C24B 0.0
C22B C23B C24B C25B 0.0
C23B C24B C25B C20B 0.0
C21B C20B C25B C24B 0.0
C26B C20B C25B C24B -176.9(3)

loop_
_publcif_info_datablock.id
_publcif_info_datablock.publ_exptl
_publcif_info_datablock.publ_geom
_publcif_info_datablock.structure
{3013be89-8175-4d79-9253-d8cd4d8530e8} y y y

loop_
_publcif_info_exptl_table_extra_item
sin_theta_over_lambda_max

loop_
_publcif_info_tables.block_id
_publcif_info_tables.reference_item
{3013be89-8175-4d79-9253-d8cd4d8530e8} '_publcif_info_datablock.publ_exptl'
{3013be89-8175-4d79-9253-d8cd4d8530e8} '_geom_hbond_atom_site_label_D'
